data_2238693
loop_
_publ_author_name
'Han, Cai-Yun'
'Liu, Min-Min'
'Dang, Qin-Qin'

_publ_section_title
;
 Poly[tetramethylammonium
 [tri-\m~2~-formato-\k^6^<i>O</i>:<i>O</i>'-manganate(II)]]
;
_journal_issue 10
_journal_name_full 'Acta Crystallographica Section E'
_journal_page_first m541
_journal_paper_doi 10.1107/S1600536813024045
_journal_volume 69
_journal_year 2013
_chemical_formula_iupac '(C4 H12 N) [Mn (H C O2)3]'
_chemical_formula_moiety 'C4 H12 N +, C3 H3 Mn O6 -'
_chemical_formula_sum 'C7 H15 Mn N O6'
_chemical_formula_weight 264.14
_chemical_name_systematic
;
Poly[tetramethylammonium
[tri-\m~2~-formato-\k^6^<i>O</i>:<i>O</i>'-manganate(II)]]
;
_space_group_IT_number 62
_symmetry_cell_setting orthorhombic
_symmetry_space_group_name_Hall '-P 2ac 2n'
_symmetry_space_group_name_H-M 'P n m a'
_atom_sites_solution_hydrogens geom
_atom_sites_solution_primary direct
_atom_sites_solution_secondary difmap
_audit_creation_method SHELXL-97
_cell_angle_alpha 90.00
_cell_angle_beta 90.00
_cell_angle_gamma 90.00
_cell_formula_units_Z 4
_cell_length_a 8.926(4)
_cell_length_b 12.767(6)
_cell_length_c 9.196(4)
_cell_measurement_reflns_used 2391
_cell_measurement_temperature 298(2)
_cell_measurement_theta_max 28.621
_cell_measurement_theta_min 3.180
_cell_volume 1048.0(8)
_computing_cell_refinement 'SAINT-Plus (Bruker, 2007)'
_computing_data_collection 'SMART (Bruker, 2007)'
_computing_data_reduction 'SAINT-Plus (Bruker, 2007)'
_computing_molecular_graphics 'DIAMOND (Brandenburg & Putz, 2006)'
_computing_publication_material 'SHELXTL (Sheldrick, 2008)'
_computing_structure_refinement 'SHELXL97 (Sheldrick, 2008)'
_computing_structure_solution 'SHELXS97 (Sheldrick, 2008)'
_diffrn_ambient_temperature 298(2)
_diffrn_measured_fraction_theta_full 0.991
_diffrn_measured_fraction_theta_max 0.991
_diffrn_measurement_device_type 'Bruker SMART CCD area-detector'
_diffrn_measurement_method '\F and \w scans'
_diffrn_radiation_monochromator graphite
_diffrn_radiation_source 'fine-focus sealed tube'
_diffrn_radiation_type MoK\a
_diffrn_radiation_wavelength 0.71073
_diffrn_reflns_av_R_equivalents 0.0226
_diffrn_reflns_av_sigmaI/netI 0.0176
_diffrn_reflns_limit_h_max 8
_diffrn_reflns_limit_h_min -11
_diffrn_reflns_limit_k_max 16
_diffrn_reflns_limit_k_min -16
_diffrn_reflns_limit_l_max 11
_diffrn_reflns_limit_l_min -11
_diffrn_reflns_number 5907
_diffrn_reflns_theta_full 27.00
_diffrn_reflns_theta_max 27.00
_diffrn_reflns_theta_min 2.73
_diffrn_standards_number 0
_exptl_absorpt_coefficient_mu 1.269
_exptl_absorpt_correction_T_max 0.8325
_exptl_absorpt_correction_T_min 0.7677
_exptl_absorpt_correction_type multi-scan
_exptl_absorpt_process_details '(SADABS; Bruker, 2007)'
_exptl_crystal_colour colorless
_exptl_crystal_density_diffrn 1.674
_exptl_crystal_density_method 'not measured'
_exptl_crystal_description block
_exptl_crystal_F_000 548
_exptl_crystal_size_max 0.22
_exptl_crystal_size_mid 0.22
_exptl_crystal_size_min 0.15
_refine_diff_density_max 0.267
_refine_diff_density_min -0.427
_refine_ls_extinction_method none
_refine_ls_goodness_of_fit_ref 0.981
_refine_ls_hydrogen_treatment constr
_refine_ls_matrix_type full
_refine_ls_number_parameters 77
_refine_ls_number_reflns 1189
_refine_ls_number_restraints 0
_refine_ls_restrained_S_all 0.981
_refine_ls_R_factor_all 0.0317
_refine_ls_R_factor_gt 0.0265
_refine_ls_shift/su_max 0.000
_refine_ls_shift/su_mean 0.000
_refine_ls_structure_factor_coef Fsqd
_refine_ls_weighting_details 'calc w=1/[\s^2^(Fo^2^)+(0.0410P)^2^+0.4246P] where P=(Fo^2^+2Fc^2^)/3'
_refine_ls_weighting_scheme calc
_refine_ls_wR_factor_gt 0.0691
_refine_ls_wR_factor_ref 0.0747
_reflns_number_gt 1012
_reflns_number_total 1189
_reflns_threshold_expression I>2\s(I)
_cod_data_source_file zs2272.cif
_cod_data_source_block I
_cod_database_code 2238693

loop_
_symmetry_equiv_pos_site_id
_symmetry_equiv_pos_as_xyz
1 x,y,z
2 1/2-x,-y,1/2+z
3 1/2+x,1/2-y,1/2-z
4 -x,1/2+y,-z
5 -x,-y,-z
6 1/2+x,y,1/2-z
7 1/2-x,1/2+y,1/2+z
8 x,1/2-y,z

loop_
_atom_site_aniso_label
_atom_site_aniso_U_11
_atom_site_aniso_U_22
_atom_site_aniso_U_33
_atom_site_aniso_U_12
_atom_site_aniso_U_13
_atom_site_aniso_U_23
Mn1 0.0205(2) 0.0185(2) 0.0197(2) -0.00020(10) -0.00020(10) 0.00010(10)
O1 0.0513(8) 0.0212(6) 0.0335(7) 0.0006(5) -0.0021(5) 0.0020(5)
O2 0.0316(6) 0.0361(6) 0.0306(6) -0.0047(5) -0.0094(5) 0.0038(5)
O3 0.0361(7) 0.0417(7) 0.0332(6) -0.0044(6) -0.0128(5) 0.0073(5)
C1 0.0396(15) 0.0277(13) 0.0210(10) 0.0000 -0.0014(9) 0.0000
C2 0.0277(9) 0.0245(7) 0.0271(9) -0.0021(6) 0.0012(7) 0.0010(6)
N1 0.0359(13) 0.0271(12) 0.0301(12) 0.0000 0.0039(8) 0.0000
C3 0.103(3) 0.0385(16) 0.0279(14) 0.0000 0.0075(15) 0.0000
C4 0.0307(14) 0.0389(15) 0.085(2) 0.0000 0.0086(15) 0.0000
C5 0.0478(11) 0.0430(11) 0.0474(11) 0.0158(9) -0.0043(9) -0.0143(9)

loop_
_atom_site_type_symbol
_atom_site_label
_atom_site_fract_x
_atom_site_fract_y
_atom_site_fract_z
_atom_site_U_iso_or_equiv
_atom_site_thermal_displace_type
_atom_site_calc_flag
_atom_site_refinement_flags
_atom_site_occupancy
Mn Mn1 0.50000 0.50000 0.50000 0.01960(10) Uani d S 1.000
O O1 0.48275(14) 0.66330(9) 0.41954(13) 0.0353(4) Uani d . 1.000
O O2 0.29850(13) 0.45825(9) 0.37482(12) 0.0328(3) Uani d . 1.000
O O3 0.13485(14) 0.45849(10) 0.19299(12) 0.0370(4) Uani d . 1.000
C C1 0.4883(3) 0.75000 0.4754(3) 0.0294(7) Uani d S 1.000
C C2 0.25485(17) 0.48251(13) 0.25112(16) 0.0264(5) Uani d . 1.000
N N1 1.0114(2) 0.75000 0.4921(2) 0.0310(7) Uani d S 1.000
C C3 1.0293(4) 0.75000 0.6524(3) 0.0565(12) Uani d S 1.000
C C4 0.8494(3) 0.75000 0.4525(4) 0.0515(10) Uani d S 1.000
C C5 1.0830(2) 0.65471(15) 0.4312(2) 0.0461(6) Uani d . 1.000
H H1 0.49830 0.75000 0.57610 0.0350 Uiso c SR 1.000
H H2 0.31980 0.52340 0.19600 0.0320 Uiso c R 1.000
H H3A 1.13400 0.75000 0.67640 0.0680 Uiso c SR 1.000
H H3B 0.98280 0.68860 0.69230 0.0680 Uiso c R 1.000
H H4A 0.83940 0.75000 0.34860 0.0620 Uiso c SR 1.000
H H4B 0.80230 0.81140 0.49170 0.0620 Uiso c R 1.000
H H5A 1.18770 0.65480 0.45470 0.0690 Uiso c R 1.000
H H5B 1.07080 0.65410 0.32740 0.0690 Uiso c R 1.000
H H5C 1.03660 0.59360 0.47200 0.0690 Uiso c R 1.000

loop_
_atom_type_symbol
_atom_type_description
_atom_type_scat_dispersion_real
_atom_type_scat_dispersion_imag
_atom_type_scat_source
C C 0.0033 0.0016 'International Tables Vol C Tables 4.2.6.8 and 6.1.1.4'
H H 0.0000 0.0000 'International Tables Vol C Tables 4.2.6.8 and 6.1.1.4'
Mn Mn 0.3368 0.7283 'International Tables Vol C Tables 4.2.6.8 and 6.1.1.4'
N N 0.0061 0.0033 'International Tables Vol C Tables 4.2.6.8 and 6.1.1.4'
O O 0.0106 0.0060 'International Tables Vol C Tables 4.2.6.8 and 6.1.1.4'

loop_
_geom_angle_atom_site_label_1
_geom_angle_atom_site_label_2
_geom_angle_atom_site_label_3
_geom_angle_site_symmetry_1
_geom_angle_site_symmetry_3
_geom_angle
_geom_angle_publ_flag
O1 Mn1 O2 . . 89.80(4) no
O1 Mn1 O3 . 2_565 90.27(5) no
O1 Mn1 O1 . 5_666 180.00 no
O1 Mn1 O2 . 5_666 90.20(4) no
O1 Mn1 O3 . 6_555 89.73(5) no
O2 Mn1 O3 . 2_565 91.89(4) no
O1 Mn1 O2 5_666 . 90.20(4) no
O2 Mn1 O2 . 5_666 180.00 no
O2 Mn1 O3 . 6_555 88.11(4) no
O1 Mn1 O3 5_666 2_565 89.73(5) no
O2 Mn1 O3 5_666 2_565 88.11(4) no
O3 Mn1 O3 2_565 6_555 180.00 no
O1 Mn1 O2 5_666 5_666 89.80(4) no
O1 Mn1 O3 5_666 6_555 90.27(5) no
O2 Mn1 O3 5_666 6_555 91.89(4) no
Mn1 O1 C1 . . 135.15(14) no
Mn1 O2 C2 . . 132.47(11) no
Mn1 O3 C2 2_564 . 139.49(11) no
C3 N1 C5 . . 109.20(13) no
C3 N1 C5 . 8_565 109.20(13) no
C4 N1 C5 . . 108.99(13) no
C4 N1 C5 . 8_565 108.99(13) no
C5 N1 C5 . 8_565 110.13(15) no
C3 N1 C4 . . 110.3(2) no
O1 C1 O1 . 8_565 130.0(2) no
O2 C2 O3 . . 127.33(15) no
O1 C1 H1 . . 115.00 no
O1 C1 H1 8_565 . 115.00 no
O3 C2 H2 . . 116.00 no
O2 C2 H2 . . 116.00 no
N1 C3 H3A . . 109.00 no
N1 C3 H3B . . 109.00 no
N1 C3 H3B . 8_565 109.00 no
H3A C3 H3B . . 109.00 no
H3A C3 H3B . 8_565 109.00 no
H3B C3 H3B . 8_565 110.00 no
N1 C4 H4A . . 109.00 no
N1 C4 H4B . . 109.00 no
N1 C4 H4B . 8_565 109.00 no
H4A C4 H4B . . 109.00 no
H4A C4 H4B . 8_565 109.00 no
H4B C4 H4B . 8_565 110.00 no
N1 C5 H5A . . 109.00 no
N1 C5 H5B . . 109.00 no
N1 C5 H5C . . 109.00 no
H5A C5 H5B . . 110.00 no
H5A C5 H5C . . 109.00 no
H5B C5 H5C . . 109.00 no

loop_
_geom_bond_atom_site_label_1
_geom_bond_atom_site_label_2
_geom_bond_site_symmetry_2
_geom_bond_distance
_geom_bond_publ_flag
Mn1 O1 . 2.2176(16) yes
Mn1 O2 . 2.2010(15) yes
Mn1 O3 2_565 2.2089(16) yes
Mn1 O1 5_666 2.2176(16) yes
Mn1 O2 5_666 2.2010(15) yes
Mn1 O3 6_555 2.2089(16) yes
O1 C1 . 1.2213(17) no
O2 C2 . 1.2417(19) no
O3 C2 . 1.236(2) no
N1 C4 . 1.491(3) no
N1 C5 . 1.484(2) no
N1 C3 . 1.483(3) no
N1 C5 8_565 1.484(2) no
C1 H1 . 0.9300 no
C2 H2 . 0.9300 no
C3 H3A . 0.9600 no
C3 H3B . 0.9600 no
C3 H3B 8_565 0.9600 no
C4 H4A . 0.9600 no
C4 H4B . 0.9600 no
C4 H4B 8_565 0.9600 no
C5 H5A . 0.9600 no
C5 H5B . 0.9600 no
C5 H5C . 0.9600 no

loop_
_geom_hbond_atom_site_label_D
_geom_hbond_atom_site_label_H
_geom_hbond_atom_site_label_A
_geom_hbond_site_symmetry_A
_geom_hbond_distance_DH
_geom_hbond_distance_HA
_geom_hbond_distance_DA
_geom_hbond_angle_DHA
_geom_hbond_publ_flag
C3 H3B O3 5_666 0.96 2.40 3.355(3) 176 yes
C4 H4B O2 4_656 0.96 2.41 3.367(3) 171 yes
C5 H5B O1 6_555 0.96 2.41 3.349(3) 167 yes

loop_
_geom_torsion_atom_site_label_1
_geom_torsion_atom_site_label_2
_geom_torsion_atom_site_label_3
_geom_torsion_atom_site_label_4
_geom_torsion_site_symmetry_1
_geom_torsion_site_symmetry_4
_geom_torsion
_geom_torsion_publ_flag
O2 Mn1 O1 C1 . . 132.4(2) no
O3 Mn1 O1 C1 2_565 . 40.5(2) no
O2 Mn1 O1 C1 5_666 . -47.7(2) no
O3 Mn1 O1 C1 6_555 . -139.5(2) no
O1 Mn1 O2 C2 . . 40.66(14) no
O3 Mn1 O2 C2 2_565 . 130.92(14) no
O1 Mn1 O2 C2 5_666 . -139.34(14) no
O3 Mn1 O2 C2 6_555 . -49.08(14) no
Mn1 O1 C1 O1 . 8_565 176.99(17) no
Mn1 O2 C2 O3 . . -176.16(12) no
Mn1 O3 C2 O2 2_564 . 168.34(12) no
